data_2009439
loop_
_publ_author_name
'Evans, Stephen V.'
'Yee, Vivien C.'
'Garcia-Garibay, Miguel'
'Trotter, James'

_publ_section_title
;
 Structure of a mixed crystal of \a- and \b-pipitzol (1:1),
 C~15~H~20~O~3~.C~15~H~20~O~3~
;
_journal_issue 2
_journal_name_full 'Acta Crystallographica Section C'
_journal_page_first 278
_journal_page_last 281
_journal_paper_doi 10.1107/S0108270193009060
_journal_volume 50
_journal_year 1994
_chemical_formula_moiety 'C15 H20 O3, C15 H20 O3'
_chemical_formula_sum 'C30 H40 O6'
_chemical_formula_weight '248.32 (per molecule)'
_chemical_name_common '\a- and \b-Pipitzol (1:1)'
_chemical_name_systematic
;
\a-Pipitzol:  [3R-(3\a,3a\b,7\b,8a\a)]-1,2,3,7,8,8a-hexahydro-5-hydroxy-
3,6,8,8-tetramethyl-4H-3a,7-methanoazulene-4,9-dione
and
\b-Pipitzol:  [3R-(3\a,3a\a,7\a,8a\b)]-1,2,3,7,8,8a-hexahydro-5-hydroxy-
3,6,8,8-tetramethyl-4H-3a,7-methanoazulene-4,9-dione
;
_space_group_IT_number 1
_symmetry_cell_setting triclinic
_symmetry_space_group_name_Hall 'P 1'
_symmetry_space_group_name_H-M 'P 1'
_atom_type_scat_source IntTabIV
_cell_angle_alpha 99.850(3)
_cell_angle_beta 109.361(2)
_cell_angle_gamma 98.229(3)
_cell_formula_units_Z 1
_cell_length_a 9.6729(3)
_cell_length_b 10.5434(3)
_cell_length_c 7.3228(2)
_cell_measurement_reflns_used 25
_cell_measurement_temperature 294
_cell_measurement_theta_max 49
_cell_measurement_theta_min 40
_cell_volume 677.96(4)
_computing_cell_refinement CAD-4
_computing_data_collection 'CAD-4 (Enraf-Nonius, 1977)'
_computing_data_reduction 'local programs'
_computing_molecular_graphics 'ORTEPII (Johnson, 1976)'
_computing_structure_refinement 'ORFLS (Busing, Martin & Levy, 1962)'
_computing_structure_solution 'MULTAN80 (Main et al., 1980)'
_diffrn_ambient_temperature 294
_diffrn_measurement_device 'Nonius CAD-4F'
_diffrn_radiation_monochromator graphite
_diffrn_radiation_source xray_tube
_diffrn_radiation_type CuK\a
_diffrn_radiation_wavelength 1.5418
_diffrn_reflns_limit_h_max 12
_diffrn_reflns_limit_h_min -12
_diffrn_reflns_limit_k_max 0
_diffrn_reflns_limit_k_min -13
_diffrn_reflns_limit_l_max 9
_diffrn_reflns_limit_l_min -9
_diffrn_reflns_number 2792
_diffrn_reflns_theta_max 75
_diffrn_standards_decay_% 1
_diffrn_standards_interval_count 150
_diffrn_standards_number 3
_exptl_absorpt_coefficient_mu 0.64
_exptl_absorpt_correction_type none
_exptl_crystal_colour colourless
_exptl_crystal_density_diffrn 1.216
_exptl_crystal_density_meas 1.21
_exptl_crystal_density_method flotation
_exptl_crystal_description block
_exptl_crystal_F_000 268
_exptl_crystal_size_max 0.25
_exptl_crystal_size_mid 0.19
_exptl_crystal_size_min 0.18
_refine_diff_density_max 0.15
_refine_diff_density_min -0.30
_refine_ls_extinction_coef 3800.0000
_refine_ls_extinction_method 'Becker & Coppens (1974a,b)'
_refine_ls_goodness_of_fit_obs 2.3
_refine_ls_hydrogen_treatment
;refall (except on C10', where H atoms were placed in calculated positions,
since refinement produced unacceptable geometry)
;
_refine_ls_matrix_type full
_refine_ls_number_constraints 0
_refine_ls_number_parameters '323 (plus 148 H parameters)'
_refine_ls_number_reflns 2327
_refine_ls_number_restraints 0
_refine_ls_R_factor_all 0.055
_refine_ls_R_factor_obs 0.044
_refine_ls_shift/esd_max 0.1
_refine_ls_shift/esd_mean 0.02
_refine_ls_structure_factor_coef F
_refine_ls_weighting_details 'w = 1/\s^2^(F)'
_refine_ls_weighting_scheme calc
_refine_ls_wR_factor_all 0.054
_refine_ls_wR_factor_obs 0.054
_reflns_number_observed 2327
_reflns_number_total 2792
_reflns_observed_criterion 'I > 3\s(I)'
_cod_data_source_file cd1061.cif
_cod_data_source_block pipi_1
_cod_depositor_comments
;
 Adding the _atom_site_type_symbol data item.

 Antanas Vaitkus,
 2017-01-17

The following automatic conversions were performed:

'_refine_ls_weighting_scheme' value '1/\s^2^(F)' was changed to
'calc'. New tag '_refine_ls_weighting_details' was created. The value
of the new tag was set to 'w = 1/\s^2^(F)'.

Automatic conversion script
Id: cif_fix_values 3143 2015-03-26 13:38:13Z robertas 
;
_cod_original_cell_volume 677.97(4)
_cod_database_code 2009439

loop_
_symmetry_equiv_pos_as_xyz
x,y,z

loop_
_atom_site_label
_atom_site_type_symbol
_atom_site_fract_x
_atom_site_fract_y
_atom_site_fract_z
_atom_site_U_iso_or_equiv
C1' C 0.0532(6) 0.2463(6) 0.3987(7) 0.066
C2' C -0.0926(8) 0.2474(7) 0.4331(11) 0.065
C3' C -0.0435(8) 0.3138(7) 0.6552(11) 0.052
C3a' C 0.0991(7) 0.2604(7) 0.7524(10) 0.036
C4' C 0.0873(7) 0.1548(7) 0.8652(10) 0.037
C5' C 0.2319(8) 0.1312(7) 0.9883(11) 0.041
C6' C 0.3642(7) 0.1999(7) 1.0024(11) 0.043
C7' C 0.3678(8) 0.3038(7) 0.8844(12) 0.043
C8' C 0.3263(8) 0.2465(7) 0.6592(11) 0.046
C8a' C 0.1501(7) 0.2019(7) 0.5790(11) 0.042
C9' C 0.2371(7) 0.3675(7) 0.8824(11) 0.044
C10' C -0.1681(8) 0.3027(8) 0.7375(13) 0.086
C11' C 0.5105(8) 0.1789(8) 1.1328(12) 0.061
C12' C 0.3810(9) 0.3564(8) 0.5713(13) 0.069
C13' C 0.3979(8) 0.1304(8) 0.6165(12) 0.062
O1' O -0.0295(7) 0.0879(7) 0.8543(10) 0.055
O2' O 0.2237(7) 0.0316(7) 1.0860(10) 0.059
O3' O 0.2401(7) 0.4785(6) 0.9571(11) 0.071
C1 C 0.9019 0.7575 0.6360 0.067
C2 C 0.9869(8) 0.6639(7) 0.5632(11) 0.070
C3 C 1.0146(8) 0.7144(7) 0.3945(12) 0.060
C3a C 0.8651(8) 0.7452(7) 0.2874(11) 0.047
C4 C 0.8664(8) 0.8459(7) 0.1622(11) 0.046
C5 C 0.7213(8) 0.8651(7) 0.0351(11) 0.046
C6 C 0.5913(7) 0.7907(7) 0.0217(11) 0.045
C7 C 0.5947(8) 0.6867(7) 0.1412(11) 0.046
C8 C 0.6287(8) 0.7416(7) 0.3697(11) 0.049
C8a C 0.8012(8) 0.7975(7) 0.4518(11) 0.046
C9 C 0.7298(7) 0.6314(7) 0.1509(11) 0.049
C10 C 1.0767(9) 0.6258(9) 0.2648(14) 0.092
C11 C 0.4411(8) 0.8055(8) -0.1100(12) 0.061
C12 C 0.5820(9) 0.6243(9) 0.4494(13) 0.072
C13 C 0.5453(10) 0.8489(8) 0.4084(13) 0.070
O1 O 0.9846(7) 0.9098(7) 0.1686(10) 0.064
O2 O 0.7230(7) 0.9603(6) -0.0674(10) 0.061
O3 O 0.7357(8) 0.5206(7) 0.0835(11) 0.079
H1a' H 0.035 0.185 0.272 0.077
H1b' H 0.097 0.344 0.398 0.084
H2a' H -0.150 0.156 0.416 0.117
H2b' H -0.159 0.315 0.351 0.053
H3' H 0.008 0.412 0.691 0.081
H7' H 0.457 0.366 0.932 0.034
H8a' H 0.108 0.107 0.534 0.041
H10a' H -0.249 0.340 0.661 0.103
H10b' H -0.207 0.210 0.727 0.103
H10c' H -0.129 0.351 0.877 0.103
H11a' H 0.566 0.142 1.064 0.066
H11b' H 0.614 0.257 1.201 0.106
H11c' H 0.515 0.099 1.186 0.061
H12a' H 0.342 0.431 0.613 0.066
H12b' H 0.328 0.322 0.400 0.072
H12c' H 0.498 0.376 0.608 0.198
H13a' H 0.375 0.059 0.687 0.077
H13b' H 0.512 0.158 0.639 0.101
H13c' H 0.363 0.104 0.473 0.072
HO2' H 0.125 -0.008 1.068 0.041
H1a H 0.839 0.716 0.722 0.064
H1b H 0.984 0.836 0.715 0.095
H2a H 0.906 0.567 0.508 0.098
H2b H 1.044 0.653 0.642 0.106
H3 H 1.095 0.806 0.457 0.055
H7 H 0.495 0.623 0.063 0.058
H8a H 0.800 0.899 0.465 0.044
H10a H 1.175 0.600 0.339 0.095
H10b H 1.100 0.685 0.156 0.085
H10c H 1.011 0.546 0.217 0.106
H11a H 0.381 0.809 -0.030 0.073
H11b H 0.393 0.729 -0.216 0.063
H11c H 0.453 0.848 -0.230 0.060
H12a H 0.630 0.550 0.423 0.059
H12b H 0.456 0.600 0.370 0.073
H12c H 0.588 0.648 0.569 0.064
H13a H 0.581 0.916 0.352 0.065
H13b H 0.562 0.902 0.549 0.090
H13c H 0.437 0.817 0.332 0.070
HO2 H 0.795 0.959 -0.121 0.145

loop_
_geom_angle_atom_site_label_1
_geom_angle_atom_site_label_2
_geom_angle_atom_site_label_3
_geom_angle
_geom_angle_publ_flag
C2' C1' C8a' 103.3(4) yes
C1' C2' C3' 104.3(3) yes
C2' C3' C3a' 102.9(3) yes
C2' C3' C10' 114.6(4) yes
C3a' C3' C10' 119.4(4) yes
C3' C3a' C4' 118.8(3) yes
C3' C3a' C8a' 106.6(3) yes
C3' C3a' C9' 114.1(3) yes
C4' C3a' C8a' 106.9(3) yes
C4' C3a' C9' 107.7(3) yes
C8a' C3a' C9' 101.0(3) yes
C3a' C4' C5' 115.0(3) yes
C3a' C4' O1' 124.9(3) yes
C5' C4' O1' 120.1(3) yes
C4' C5' C6' 122.7(4) yes
C4' C5' O2' 116.0(3) yes
C6' C5' O2' 121.4(3) yes
C5' C6' C7' 119.6(3) yes
C5' C6' C11' 122.5(4) yes
C7' C6' C11' 117.9(4) yes
C6' C7' C8' 113.7(3) yes
C6' C7' C9' 106.3(3) yes
C8' C7' C9' 101.1(3) yes
C7' C8' C8a' 103.3(3) yes
C7' C8' C12' 107.8(4) yes
C7' C8' C13' 113.1(4) yes
C8a' C8' C12' 113.1(4) yes
C8a' C8' C13' 111.0(4) yes
C12' C8' C13' 108.5(4) yes
C1' C8a' C3a' 104.2(3) yes
C1' C8a' C8' 120.2(4) yes
C3a' C8a' C8' 106.6(3) yes
C3a' C9' C7' 104.3(3) yes
C3a' C9' O3' 127.3(3) yes
C7' C9' O3' 128.3(4) yes
C2 C1 C8a 106.9(4) yes
C1 C2 C3 104.0(4) yes
C2 C3 C3a 101.9(4) yes
C2 C3 C10 116.7(5) yes
C3a C3 C10 116.0(5) yes
C3 C3a C4 116.5(4) yes
C3 C3a C8a 106.9(4) yes
C3 C3a C9 120.0(3) yes
C4 C3a C8a 108.4(3) yes
C4 C3a C9 104.0(3) yes
C8a C3a C9 99.4(3) yes
C3a C4 C5 117.9(3) yes
C3a C4 O1 121.0(4) yes
C5 C4 O1 121.2(4) yes
C4 C5 C6 121.0(4) yes
C4 C5 O2 117.6(3) yes
C6 C5 O2 121.3(4) yes
C5 C6 C7 119.5(4) yes
C5 C6 C11 122.6(4) yes
C7 C6 C11 117.9(4) yes
C6 C7 C8 114.8(3) yes
C6 C7 C9 107.4(3) yes
C8 C7 C9 100.8(3) yes
C7 C8 C8a 102.0(3) yes
C7 C8 C12 106.6(4) yes
C7 C8 C13 113.1(4) yes
C8a C8 C12 113.9(4) yes
C8a C8 C13 111.1(4) yes
C12 C8 C13 110.0(5) yes
C1 C8a C3a 102.4(4) yes
C1 C8a C8 119.2(4) yes
C3a C8a C8 108.5(3) yes
C3a C9 C7 104.7(3) yes
C3a C9 O3 126.5(4) yes
C7 C9 O3 128.6(4) yes

loop_
_geom_bond_atom_site_label_1
_geom_bond_atom_site_label_2
_geom_bond_distance
_geom_bond_publ_flag
C1' C2' 1.514(7) yes
C1' C8a' 1.535(6) yes
C2' C3' 1.538(7) yes
C3' C3a' 1.560(5) yes
C3' C10' 1.515(7) yes
C3a' C4' 1.509(5) yes
C3a' C8a' 1.572(6) yes
C3a' C9' 1.524(5) yes
C4' C5' 1.474(5) yes
C4' O1' 1.214(4) yes
C5' C6' 1.340(5) yes
C5' O2' 1.375(5) yes
C6' C7' 1.510(6) yes
C6' C11' 1.493(6) yes
C7' C8' 1.548(7) yes
C7' C9' 1.511(5) yes
C8' C8a' 1.576(5) yes
C8' C12' 1.530(7) yes
C8' C13' 1.527(6) yes
C9' O3' 1.196(5) yes
C1 C2 1.509(8) yes
C1 C8a 1.545(7) yes
C2 C3 1.512(7) yes
C3 C3a 1.510(6) yes
C3 C10 1.540(8) yes
C3a C4 1.518(6) yes
C3a C8a 1.581(7) yes
C3a C9 1.557(5) yes
C4 C5 1.469(6) yes
C4 O1 1.223(5) yes
C5 C6 1.347(5) yes
C5 O2 1.354(5) yes
C6 C7 1.513(6) yes
C6 C11 1.501(6) yes
C7 C8 1.579(7) yes
C7 C9 1.491(6) yes
C8 C8a 1.557(6) yes
C8 C12 1.528(7) yes
C8 C13 1.521(7) yes
C9 O3 1.205(5) yes

loop_
_geom_torsion_atom_site_label_1
_geom_torsion_atom_site_label_2
_geom_torsion_atom_site_label_3
_geom_torsion_atom_site_label_4
_geom_torsion
_geom_torsion_publ_flag
C8a' C1' C2' C3' 44.2(5) yes
C1' C2' C3' C3a' -37.2(4) yes
C2' C3' C3a' C8a' 16.3(4) yes
C3' C3a' C8a' C1' 9.9(4) yes
C3a' C8a' C1' C2' -32.7(5) yes
C8a C1 C2 C3 34.6(5) yes
C1 C2 C3 C3a -42.7(5) yes
C2 C3 C3a C8a 35.1(4) yes
C3 C3a C8a C1 -14.3(4) yes
C3a C8a C1 C2 -12.3(5) yes
